data_2311232
loop_
_publ_author_name
'Mague, Joel T.'
'Mohamed, Shaaban K.'
'Akkurt, Mehmet'
'Potgieter, Herman'
'Albayati, Mustafa R.'

_publ_section_title
;
 N'-[(E)-2-Chloro-benzyl-idene]-2-(6-meth-oxy-naphthalen-2-yl)propano-hydrazide.
;
_journal_coeditor_code SJ5398
_journal_issue 'Pt 6'
_journal_name_full 'Acta crystallographica. Section E, Structure reports online'
_journal_page_first o631
_journal_page_last 2
_journal_paper_doi 10.1107/S1600536814008629
_journal_volume 70
_journal_year 2014
_chemical_formula_iupac 'C21 H19 Cl N2 O2'
_chemical_formula_moiety 'C21 H19 Cl N2 O2'
_chemical_formula_sum 'C21 H19 Cl N2 O2'
_chemical_formula_weight 366.83
_chemical_name_systematic <i>N</i>'-[(<i>E</i>)-2-Chlorobenzylidene]-2-(6-methoxynaphthalen-2-yl)propanohydrazide
_space_group_IT_number 4
_space_group_name_Hall 'P 2yb'
_space_group_name_H-M_alt 'P 1 21 1'
_symmetry_cell_setting monoclinic
_symmetry_space_group_name_Hall 'P 2yb'
_symmetry_space_group_name_H-M 'P 1 21 1'
_atom_sites_solution_hydrogens mixed
_atom_sites_solution_primary direct
_atom_sites_solution_secondary difmap
_cell_angle_alpha 90
_cell_angle_beta 98.6850(9)
_cell_angle_gamma 90
_cell_formula_units_Z 2
_cell_length_a 6.5703(2)
_cell_length_b 8.6166(2)
_cell_length_c 16.3411(4)
_cell_measurement_reflns_used 9961
_cell_measurement_temperature 100(2)
_cell_measurement_theta_max 68.22
_cell_measurement_theta_min 2.74
_cell_volume 914.52(4)
_computing_cell_refinement '<i>SAINT</i> (Bruker, 2013)'
_computing_data_collection '<i>APEX2</i> (Bruker, 2013)'
_computing_data_reduction '<i>SAINT</i>  (Bruker, 2013)'
_computing_molecular_graphics '<i>DIAMOND</i> (Brandenburg & Putz, 2012)'
_computing_publication_material '<i>SHELXTL</i> (Sheldrick, 2008)'
_computing_structure_refinement '<i>SHELXL</i> (Sheldrick, 2008)'
_computing_structure_solution '<i>SHELXT</i> (Sheldrick, 2008)'
_diffrn_ambient_temperature 100(2)
_diffrn_detector_area_resol_mean 10.4167
_diffrn_measured_fraction_theta_full 0.997
_diffrn_measured_fraction_theta_max 0.997
_diffrn_measurement_device_type 'Bruker D8 VENTURE PHOTON 100 CMOS'
_diffrn_measurement_method '\w and \f scans'
_diffrn_radiation_monochromator mirror
_diffrn_radiation_type CuK\a
_diffrn_radiation_wavelength 1.54178
_diffrn_reflns_av_R_equivalents 0.0299
_diffrn_reflns_av_sigmaI/netI 0.0309
_diffrn_reflns_limit_h_max 7
_diffrn_reflns_limit_h_min -7
_diffrn_reflns_limit_k_max 10
_diffrn_reflns_limit_k_min -9
_diffrn_reflns_limit_l_max 19
_diffrn_reflns_limit_l_min -19
_diffrn_reflns_number 13492
_diffrn_reflns_reduction_process
;
;
_diffrn_reflns_theta_full 68.21
_diffrn_reflns_theta_max 68.22
_diffrn_reflns_theta_min 2.73
_exptl_absorpt_coefficient_mu 1.989
_exptl_absorpt_correction_T_max 0.96
_exptl_absorpt_correction_T_min 0.87
_exptl_absorpt_correction_type multi-scan
_exptl_absorpt_process_details '(<i>SADABS</i>; Bruker, 2013)'
_exptl_crystal_colour colourless
_exptl_crystal_density_diffrn 1.332
_exptl_crystal_density_method 'Not Measured'
_exptl_crystal_description plate
_exptl_crystal_F_000 384
_exptl_crystal_size_max 0.230
_exptl_crystal_size_mid 0.090
_exptl_crystal_size_min 0.020
_refine_diff_density_max 0.202
_refine_diff_density_min -0.124
_refine_ls_abs_structure_details
;
Flack parameter determined using 1358 quotients
[(<i>I</i>^+^)-(<i>I</i>^-^)]/[(<i>I</i>^+^)+(<i>I</i>^-^)]
(Parsons <i>et al.</i>, 2013)
;
_refine_ls_abs_structure_Flack 0.056(5)
_refine_ls_extinction_method none
_refine_ls_goodness_of_fit_ref 1.053
_refine_ls_hydrogen_treatment constr
_refine_ls_matrix_type full
_refine_ls_number_parameters 237
_refine_ls_number_reflns 3243
_refine_ls_number_restraints 1
_refine_ls_restrained_S_all 1.053
_refine_ls_R_factor_all 0.0276
_refine_ls_R_factor_gt 0.0260
_refine_ls_shift/su_max 0.001
_refine_ls_shift/su_mean 0.000
_refine_ls_structure_factor_coef Fsqd
_refine_ls_weighting_details 'w=1/[\s^2^(Fo^2^)+(0.0303P)^2^+0.1372P] where P=(Fo^2^+2Fc^2^)/3'
_refine_ls_weighting_scheme calc
_refine_ls_wR_factor_gt 0.0625
_refine_ls_wR_factor_ref 0.0635
_reflns_number_gt 3122
_reflns_number_total 3243
_reflns_threshold_expression I>2\s(I)
_cod_data_source_file sj5398sup1.cif
_cod_data_source_block I
_cod_original_sg_symbol_H-M 'P 21'
_cod_database_code 2311232

loop_
_symmetry_equiv_pos_site_id
_symmetry_equiv_pos_as_xyz
1 x,y,z
2 -x,1/2+y,-z

loop_
_atom_site_aniso_label
_atom_site_aniso_U_11
_atom_site_aniso_U_22
_atom_site_aniso_U_33
_atom_site_aniso_U_12
_atom_site_aniso_U_13
_atom_site_aniso_U_23
Cl1 0.0219(3) 0.0340(3) 0.0383(3) 0.0029(2) 0.0027(2) 0.0080(3)
O1 0.0250(8) 0.0373(9) 0.0268(8) 0.0025(8) 0.0030(6) 0.0061(8)
O2 0.0245(8) 0.0235(8) 0.0314(9) 0.0027(7) -0.0005(6) 0.0002(7)
N1 0.0203(10) 0.0203(9) 0.0262(10) 0.0012(7) -0.0014(7) -0.0004(7)
N2 0.0211(9) 0.0251(10) 0.0256(10) -0.0019(7) -0.0007(8) 0.0014(8)
C1 0.0297(13) 0.0577(19) 0.0408(14) 0.0070(12) 0.0104(11) 0.0197(13)
C2 0.0245(12) 0.0266(12) 0.0214(11) -0.0034(8) -0.0003(9) -0.0032(8)
C3 0.0248(11) 0.0244(10) 0.0242(10) 0.0035(10) -0.0023(8) 0.0000(10)
C4 0.0208(11) 0.0283(11) 0.0260(12) 0.0053(9) -0.0012(9) -0.0028(9)
C5 0.0204(11) 0.0210(11) 0.0224(11) 0.0010(9) -0.0011(8) -0.0044(9)
C6 0.0168(11) 0.0247(11) 0.0258(12) 0.0018(8) 0.0009(9) -0.0050(9)
C7 0.0193(11) 0.0215(11) 0.0242(11) -0.0021(8) -0.0003(9) -0.0037(8)
C8 0.0199(11) 0.0211(11) 0.0310(12) 0.0018(8) -0.0005(9) 0.0013(9)
C9 0.0168(11) 0.0235(11) 0.0331(13) 0.0031(8) 0.0028(9) -0.0031(9)
C10 0.0198(11) 0.0213(11) 0.0258(11) -0.0007(8) -0.0005(9) -0.0065(8)
C11 0.0195(11) 0.0240(11) 0.0267(11) 0.0008(9) 0.0023(9) -0.0038(9)
C12 0.0190(11) 0.0212(11) 0.0279(12) 0.0016(8) -0.0001(9) 0.0021(9)
C13 0.0211(12) 0.0328(13) 0.0272(12) -0.0011(9) 0.0016(10) 0.0029(10)
C14 0.0194(11) 0.0225(11) 0.0261(12) 0.0002(8) 0.0039(9) 0.0026(9)
C15 0.0215(11) 0.0234(11) 0.0258(12) -0.0004(9) 0.0033(9) 0.0032(9)
C16 0.0252(12) 0.0234(12) 0.0237(11) -0.0035(8) 0.0016(9) 0.0054(8)
C17 0.0321(13) 0.0267(13) 0.0285(13) -0.0022(9) 0.0019(10) 0.0045(9)
C18 0.0487(16) 0.0289(14) 0.0279(13) -0.0086(11) 0.0045(11) -0.0003(10)
C19 0.0438(16) 0.0399(16) 0.0281(13) -0.0181(12) -0.0080(11) 0.0046(11)
C20 0.0269(12) 0.0356(14) 0.0328(14) -0.0107(10) -0.0071(10) 0.0107(10)
C21 0.0250(12) 0.0283(13) 0.0285(12) -0.0051(9) 0.0006(10) 0.0092(9)

loop_
_atom_site_type_symbol
_atom_site_label
_atom_site_fract_x
_atom_site_fract_y
_atom_site_fract_z
_atom_site_U_iso_or_equiv
_atom_site_thermal_displace_type
_atom_site_calc_flag
_atom_site_refinement_flags
_atom_site_occupancy
Cl Cl1 1.26515(8) 0.49714(7) 0.64924(3) 0.0316(2) Uani d . 1.000
O O1 0.4688(2) 1.0112(2) -0.00565(9) 0.0298(5) Uani d . 1.000
O O2 0.3102(2) 0.82203(18) 0.49852(9) 0.0270(5) Uani d . 1.000
N N1 0.5530(3) 0.6307(2) 0.51581(11) 0.0228(6) Uani d . 1.000
N N2 0.6679(3) 0.7022(2) 0.58251(11) 0.0244(6) Uani d . 1.000
C C1 0.6649(4) 0.9724(4) -0.02662(17) 0.0422(9) Uani d . 1.000
C C2 0.4163(3) 0.9427(3) 0.06423(14) 0.0246(7) Uani d . 1.000
C C3 0.2255(3) 0.9925(3) 0.08485(12) 0.0251(6) Uani d . 1.000
C C4 0.1563(3) 0.9358(3) 0.15342(14) 0.0255(7) Uani d . 1.000
C C5 0.2726(3) 0.8254(3) 0.20542(13) 0.0217(6) Uani d . 1.000
C C6 0.2070(3) 0.7663(3) 0.27802(14) 0.0227(7) Uani d . 1.000
C C7 0.3221(3) 0.6596(2) 0.32769(14) 0.0220(6) Uani d . 1.000
C C8 0.5082(3) 0.6063(3) 0.30327(14) 0.0245(7) Uani d . 1.000
C C9 0.5762(3) 0.6609(3) 0.23431(14) 0.0246(7) Uani d . 1.000
C C10 0.4627(3) 0.7741(2) 0.18331(14) 0.0227(6) Uani d . 1.000
C C11 0.5318(3) 0.8356(3) 0.11192(14) 0.0235(6) Uani d . 1.000
C C12 0.2624(3) 0.5983(3) 0.40812(13) 0.0231(7) Uani d . 1.000
C C13 0.0309(3) 0.5967(3) 0.41077(14) 0.0272(7) Uani d . 1.000
C C14 0.3743(3) 0.6955(2) 0.47855(14) 0.0226(7) Uani d . 1.000
C C15 0.8290(3) 0.6268(3) 0.61428(14) 0.0236(7) Uani d . 1.000
C C16 0.9609(3) 0.6871(3) 0.68768(14) 0.0243(7) Uani d . 1.000
C C17 0.8874(4) 0.7958(3) 0.73949(14) 0.0294(8) Uani d . 1.000
C C18 1.0113(4) 0.8504(3) 0.80960(15) 0.0353(8) Uani d . 1.000
C C19 1.2109(4) 0.7965(3) 0.82972(16) 0.0387(9) Uani d . 1.000
C C20 1.2888(4) 0.6892(3) 0.77994(16) 0.0330(8) Uani d . 1.000
C C21 1.1634(4) 0.6351(3) 0.70945(15) 0.0276(7) Uani d . 1.000
H H1 0.58750 0.53150 0.50470 0.0270 Uiso d RU 1.000
H H1A 0.77230 0.99770 0.01990 0.0630 Uiso c RU 1.000
H H1B 0.68830 1.03170 -0.07550 0.0630 Uiso c RU 1.000
H H1C 0.66940 0.86110 -0.03860 0.0630 Uiso c RU 1.000
H H3 0.14500 1.06600 0.05070 0.0300 Uiso c RU 1.000
H H4 0.02800 0.97060 0.16660 0.0310 Uiso c RU 1.000
H H6 0.08020 0.80120 0.29270 0.0270 Uiso c RU 1.000
H H8 0.58740 0.53030 0.33610 0.0290 Uiso c RU 1.000
H H9 0.70180 0.62280 0.22000 0.0300 Uiso c RU 1.000
H H11 0.65930 0.80210 0.09730 0.0280 Uiso c RU 1.000
H H12 0.31390 0.48930 0.41570 0.0280 Uiso c RU 1.000
H H13A 0.00370 0.53980 0.45990 0.0410 Uiso c RU 1.000
H H13B -0.04030 0.54570 0.36090 0.0410 Uiso c RU 1.000
H H13C -0.01910 0.70350 0.41320 0.0410 Uiso c RU 1.000
H H15 0.86290 0.53170 0.59020 0.0280 Uiso c RU 1.000
H H17 0.75010 0.83280 0.72640 0.0350 Uiso c RU 1.000
H H18 0.95920 0.92500 0.84390 0.0420 Uiso c RU 1.000
H H19 1.29500 0.83360 0.87820 0.0460 Uiso c RU 1.000
H H20 1.42620 0.65270 0.79360 0.0400 Uiso c RU 1.000

loop_
_atom_type_symbol
_atom_type_description
_atom_type_scat_dispersion_real
_atom_type_scat_dispersion_imag
_atom_type_scat_source
C C 0.0181 0.0091 ' International Tables Vol C Tables 4.2.6.8 and 6.1.1.4'
H H 0.0000 0.0000 ' International Tables Vol C Tables 4.2.6.8 and 6.1.1.4'
Cl Cl 0.3639 0.7018 ' International Tables Vol C Tables 4.2.6.8 and 6.1.1.4'
N N 0.0311 0.0180 ' International Tables Vol C Tables 4.2.6.8 and 6.1.1.4'
O O 0.0492 0.0322 ' International Tables Vol C Tables 4.2.6.8 and 6.1.1.4'

loop_
_geom_angle_atom_site_label_1
_geom_angle_atom_site_label_2
_geom_angle_atom_site_label_3
_geom_angle
_geom_angle_publ_flag
C1 O1 C2 116.70(19) no
N2 N1 C14 120.35(17) no
N1 N2 C15 114.50(18) no
N2 N1 H1 117.00 no
C14 N1 H1 121.00 no
O1 C2 C3 114.2(2) no
O1 C2 C11 125.31(19) no
C3 C2 C11 120.5(2) no
C2 C3 C4 120.4(2) no
C3 C4 C5 121.10(19) no
C6 C5 C10 119.4(2) no
C4 C5 C6 122.54(19) no
C4 C5 C10 118.05(19) no
C5 C6 C7 121.66(19) no
C6 C7 C8 118.1(2) no
C6 C7 C12 123.46(18) no
C8 C7 C12 118.43(18) no
C7 C8 C9 121.8(2) no
C8 C9 C10 121.1(2) no
C5 C10 C11 119.72(19) no
C9 C10 C11 122.36(19) no
C5 C10 C9 117.92(19) no
C2 C11 C10 120.28(19) no
C7 C12 C14 107.72(18) no
C7 C12 C13 114.52(18) no
C13 C12 C14 110.68(18) no
N1 C14 C12 113.54(17) no
O2 C14 C12 122.90(19) no
O2 C14 N1 123.55(19) no
N2 C15 C16 120.1(2) no
C17 C16 C21 117.6(2) no
C15 C16 C17 121.2(2) no
C15 C16 C21 121.2(2) no
C16 C17 C18 121.1(2) no
C17 C18 C19 120.1(2) no
C18 C19 C20 120.5(2) no
C19 C20 C21 119.1(2) no
C16 C21 C20 121.7(2) no
Cl1 C21 C16 120.48(19) no
Cl1 C21 C20 117.8(2) no
O1 C1 H1A 109.00 no
O1 C1 H1B 109.00 no
O1 C1 H1C 110.00 no
H1A C1 H1B 109.00 no
H1A C1 H1C 109.00 no
H1B C1 H1C 110.00 no
C2 C3 H3 120.00 no
C4 C3 H3 120.00 no
C3 C4 H4 119.00 no
C5 C4 H4 119.00 no
C5 C6 H6 119.00 no
C7 C6 H6 119.00 no
C7 C8 H8 119.00 no
C9 C8 H8 119.00 no
C8 C9 H9 119.00 no
C10 C9 H9 119.00 no
C2 C11 H11 120.00 no
C10 C11 H11 120.00 no
C7 C12 H12 108.00 no
C13 C12 H12 108.00 no
C14 C12 H12 108.00 no
C12 C13 H13A 109.00 no
C12 C13 H13B 109.00 no
C12 C13 H13C 110.00 no
H13A C13 H13B 109.00 no
H13A C13 H13C 109.00 no
H13B C13 H13C 110.00 no
N2 C15 H15 120.00 no
C16 C15 H15 120.00 no
C16 C17 H17 119.00 no
C18 C17 H17 119.00 no
C17 C18 H18 120.00 no
C19 C18 H18 120.00 no
C18 C19 H19 120.00 no
C20 C19 H19 120.00 no
C19 C20 H20 120.00 no
C21 C20 H20 120.00 no

loop_
_geom_bond_atom_site_label_1
_geom_bond_atom_site_label_2
_geom_bond_distance
_geom_bond_publ_flag
Cl1 C21 1.740(3) no
O1 C1 1.422(3) no
O1 C2 1.375(3) no
O2 C14 1.231(2) no
N1 N2 1.374(3) no
N1 C14 1.358(3) no
N2 C15 1.283(3) no
N1 H1 0.9100 no
C2 C11 1.362(3) no
C2 C3 1.413(3) no
C3 C4 1.362(3) no
C4 C5 1.419(3) no
C5 C6 1.417(3) no
C5 C10 1.422(3) no
C6 C7 1.375(3) no
C7 C12 1.522(3) no
C7 C8 1.419(3) no
C8 C9 1.358(3) no
C9 C10 1.419(3) no
C10 C11 1.417(3) no
C12 C13 1.528(3) no
C12 C14 1.520(3) no
C15 C16 1.465(3) no
C16 C21 1.398(3) no
C16 C17 1.397(3) no
C17 C18 1.384(3) no
C18 C19 1.383(4) no
C19 C20 1.380(4) no
C20 C21 1.392(4) no
C1 H1A 0.9800 no
C1 H1B 0.9800 no
C1 H1C 0.9800 no
C3 H3 0.9500 no
C4 H4 0.9500 no
C6 H6 0.9500 no
C8 H8 0.9500 no
C9 H9 0.9500 no
C11 H11 0.9500 no
C12 H12 1.0000 no
C13 H13A 0.9800 no
C13 H13B 0.9800 no
C13 H13C 0.9800 no
C15 H15 0.9500 no
C17 H17 0.9500 no
C18 H18 0.9500 no
C19 H19 0.9500 no
C20 H20 0.9500 no

loop_
_geom_hbond_atom_site_label_D
_geom_hbond_atom_site_label_H
_geom_hbond_atom_site_label_A
_geom_hbond_site_symmetry_A
_geom_hbond_distance_DH
_geom_hbond_distance_HA
_geom_hbond_distance_DA
_geom_hbond_angle_DHA
_geom_hbond_publ_flag
N1 H1 O2 2_646 0.91 1.93 2.829(2) 169 yes
C12 H12 N2 2_646 1.00 2.48 3.444(3) 163 yes
C15 H15 O2 2_646 0.95 2.48 3.259(3) 139 yes
C19 H19 O1 1_656 0.95 2.57 3.486(3) 163 yes

loop_
_geom_torsion_atom_site_label_1
_geom_torsion_atom_site_label_2
_geom_torsion_atom_site_label_3
_geom_torsion_atom_site_label_4
_geom_torsion
_geom_torsion_publ_flag
C1 O1 C2 C3 176.4(2) no
C1 O1 C2 C11 -3.6(3) no
C14 N1 N2 C15 177.4(2) no
N2 N1 C14 O2 3.6(3) no
N2 N1 C14 C12 -177.67(18) no
N1 N2 C15 C16 -177.67(19) no
O1 C2 C3 C4 -178.9(2) no
C11 C2 C3 C4 1.0(4) no
O1 C2 C11 C10 179.3(2) no
C3 C2 C11 C10 -0.7(4) no
C2 C3 C4 C5 -0.3(4) no
C3 C4 C5 C6 178.8(2) no
C3 C4 C5 C10 -0.8(3) no
C4 C5 C6 C7 -179.9(2) no
C10 C5 C6 C7 -0.4(3) no
C4 C5 C10 C9 -178.5(2) no
C4 C5 C10 C11 1.1(3) no
C6 C5 C10 C9 2.0(3) no
C6 C5 C10 C11 -178.4(2) no
C5 C6 C7 C8 -1.5(3) no
C5 C6 C7 C12 177.2(2) no
C6 C7 C8 C9 1.8(3) no
C12 C7 C8 C9 -177.0(2) no
C6 C7 C12 C13 28.5(3) no
C6 C7 C12 C14 -95.1(2) no
C8 C7 C12 C13 -152.7(2) no
C8 C7 C12 C14 83.7(2) no
C7 C8 C9 C10 -0.2(4) no
C8 C9 C10 C5 -1.7(3) no
C8 C9 C10 C11 178.7(2) no
C5 C10 C11 C2 -0.4(3) no
C9 C10 C11 C2 179.2(2) no
C7 C12 C14 O2 82.8(2) no
C7 C12 C14 N1 -95.9(2) no
C13 C12 C14 O2 -43.1(3) no
C13 C12 C14 N1 138.2(2) no
N2 C15 C16 C17 20.3(3) no
N2 C15 C16 C21 -161.3(2) no
C15 C16 C17 C18 178.8(2) no
C21 C16 C17 C18 0.3(4) no
C15 C16 C21 Cl1 0.3(3) no
C15 C16 C21 C20 -178.7(2) no
C17 C16 C21 Cl1 178.83(19) no
C17 C16 C21 C20 -0.2(4) no
C16 C17 C18 C19 -0.5(4) no
C17 C18 C19 C20 0.6(4) no
C18 C19 C20 C21 -0.4(4) no
C19 C20 C21 Cl1 -178.8(2) no
C19 C20 C21 C16 0.2(4) no
